data_7231382
loop_
_publ_author_name
'Charpe, Vaibhav Pramod'
'Hande, Aniket A.'
'Sagadevan, Arunachalam'
'Hwang, Kuo Chu'

_publ_section_title
;
 Visible-light induced copper(i)-catalysed denitrogenative oxidative
 coupling of hydrazinylpyridines with terminal alkynes
;
_journal_issue 21
_journal_name_full 'Green Chemistry'
_journal_page_first 4859
_journal_paper_doi 10.1039/C8GC01180J
_journal_volume 20
_journal_year 2018
_chemical_formula_sum 'C14 H7 F4 N'
_chemical_formula_weight 265.21
_space_group_crystal_system monoclinic
_space_group_IT_number 14
_space_group_name_Hall '-P 2ybc'
_space_group_name_H-M_alt 'P 1 21/c 1'
_symmetry_space_group_name_Hall '-P 2ybc'
_symmetry_space_group_name_H-M 'P 1 21/c 1'
_atom_sites_solution_hydrogens geom
_audit_creation_method SHELXL-2014/6
_audit_update_record
;
2018-08-10 deposited with the CCDC.
2018-08-15 downloaded from the CCDC.
;
_cell_angle_alpha 90
_cell_angle_beta 101.518(9)
_cell_angle_gamma 90
_cell_formula_units_Z 4
_cell_length_a 13.274(3)
_cell_length_b 14.344(3)
_cell_length_c 6.1256(12)
_cell_measurement_reflns_used 2286
_cell_measurement_temperature 100(2)
_cell_measurement_theta_max 25.4100
_cell_measurement_theta_min 2.8401
_cell_volume 1142.8(4)
_computing_cell_refinement 'SAINT V8.34A (Bruker AXS Inc., 2013)'
_computing_data_collection 'Bruker APEX2'
_computing_data_reduction 'SAINT V8.34A (Bruker AXS Inc., 2013)'
_computing_molecular_graphics 'Bruker SHELXTL'
_computing_publication_material 'Bruker SHELXTL'
_computing_structure_refinement 'SHELXL-2014/6 (Sheldrick, 2014)'
_diffrn_ambient_temperature 100(2)
_diffrn_detector_area_resol_mean 8.3333
_diffrn_measured_fraction_theta_full 0.974
_diffrn_measured_fraction_theta_max 0.960
_diffrn_measurement_device_type 'Bruker APEX-II CCD'
_diffrn_measurement_method '\f and \w scans'
_diffrn_radiation_type MoK\a
_diffrn_radiation_wavelength 0.71073
_diffrn_reflns_av_R_equivalents 0.0315
_diffrn_reflns_av_unetI/netI 0.0374
_diffrn_reflns_Laue_measured_fraction_full 0.974
_diffrn_reflns_Laue_measured_fraction_max 0.960
_diffrn_reflns_limit_h_max 16
_diffrn_reflns_limit_h_min -16
_diffrn_reflns_limit_k_max 17
_diffrn_reflns_limit_k_min -17
_diffrn_reflns_limit_l_max 7
_diffrn_reflns_limit_l_min -6
_diffrn_reflns_number 8087
_diffrn_reflns_point_group_measured_fraction_full 0.974
_diffrn_reflns_point_group_measured_fraction_max 0.960
_diffrn_reflns_theta_full 25.242
_diffrn_reflns_theta_max 26.424
_diffrn_reflns_theta_min 1.566
_exptl_absorpt_coefficient_mu 0.137
_exptl_absorpt_correction_T_max 0.9485
_exptl_absorpt_correction_T_min 0.7919
_exptl_absorpt_correction_type multi-scan
_exptl_absorpt_process_details 'SADABS V2014/4 (Bruker AXS Inc.)'
_exptl_crystal_colour Colorless
_exptl_crystal_density_diffrn 1.541
_exptl_crystal_density_meas ?
_exptl_crystal_density_method 'not measured'
_exptl_crystal_description Lamellar
_exptl_crystal_F_000 536
_exptl_crystal_size_max 0.15
_exptl_crystal_size_mid 0.07
_exptl_crystal_size_min 0.02
_refine_diff_density_max 0.271
_refine_diff_density_min -0.311
_refine_diff_density_rms 0.076
_refine_ls_extinction_method none
_refine_ls_goodness_of_fit_ref 1.111
_refine_ls_hydrogen_treatment constr
_refine_ls_matrix_type full
_refine_ls_number_parameters 172
_refine_ls_number_reflns 2261
_refine_ls_number_restraints 0
_refine_ls_restrained_S_all 1.111
_refine_ls_R_factor_all 0.0735
_refine_ls_R_factor_gt 0.0460
_refine_ls_shift/su_max 0.000
_refine_ls_shift/su_mean 0.000
_refine_ls_structure_factor_coef Fsqd
_refine_ls_weighting_details 'w=1/[\s^2^(Fo^2^)+(0.0740P)^2^+0.2823P] where P=(Fo^2^+2Fc^2^)/3'
_refine_ls_weighting_scheme calc
_refine_ls_wR_factor_gt 0.1159
_refine_ls_wR_factor_ref 0.1476
_reflns_Friedel_coverage 0.000
_reflns_number_gt 1629
_reflns_number_total 2261
_reflns_threshold_expression 'I > 2\s(I)'
_cod_data_source_file c8gc01180j2.cif
_cod_data_source_block 170634LT
_cod_depositor_comments
;
The following automatic conversions were performed:

'_exptl_crystal_density_meas' value 'not measured' was changed to '?'
- the value is perceived as not measured.

Automatic conversion script
Id: cif_fix_values 4973 2017-02-22 13:04:09Z antanas 

 Adding full bibliography for 7231382.cif.
;
_cod_database_code 7231382
_shelx_space_group_comment
;
The symmetry employed for this shelxl refinement is uniquely defined
by the following loop, which should always be used as a source of
symmetry information in preference to the above space-group names.
They are only intended as comments.
;
_shelxl_version_number 2014/6

loop_
_space_group_symop_operation_xyz
'x, y, z'
'-x, y+1/2, -z+1/2'
'-x, -y, -z'
'x, -y-1/2, z-1/2'

loop_
_atom_site_label
_atom_site_type_symbol
_atom_site_fract_x
_atom_site_fract_y
_atom_site_fract_z
_atom_site_U_iso_or_equiv
_atom_site_adp_type
_atom_site_occupancy
_atom_site_site_symmetry_order
_atom_site_calc_flag
_atom_site_refinement_flags_posn
_atom_site_refinement_flags_adp
F1 F 1.40975(11) 0.12044(11) 0.0414(3) 0.0458(5) Uani 1 1 d . .
F2 F 0.56248(10) 0.21412(10) 0.7480(3) 0.0402(4) Uani 1 1 d . .
F3 F 0.53688(10) 0.07057(11) 0.6625(3) 0.0412(4) Uani 1 1 d . .
F4 F 0.61616(10) 0.10874(11) 0.9900(2) 0.0393(4) Uani 1 1 d . .
N1 N 0.79669(14) 0.09111(13) 0.4071(3) 0.0261(5) Uani 1 1 d . .
C1 C 1.32199(18) 0.12057(15) 0.1217(4) 0.0281(6) Uani 1 1 d . .
C2 C 1.23570(18) 0.07977(15) -0.0031(4) 0.0274(6) Uani 1 1 d . .
H4 H 1.2376 0.0517 -0.1427 0.033 Uiso 1 1 calc R U
C3 C 1.14632(17) 0.08068(15) 0.0794(4) 0.0233(5) Uani 1 1 d . .
H7 H 1.0858 0.0530 -0.0045 0.028 Uiso 1 1 calc R U
C4 C 1.14364(16) 0.12176(15) 0.2843(4) 0.0211(5) Uani 1 1 d . .
C5 C 1.05144(18) 0.12169(15) 0.3733(4) 0.0243(5) Uani 1 1 d . .
C6 C 0.97480(18) 0.12149(15) 0.4484(4) 0.0245(5) Uani 1 1 d . .
C7 C 0.88323(16) 0.12291(14) 0.5403(4) 0.0212(5) Uani 1 1 d . .
C8 C 0.88502(17) 0.15646(14) 0.7554(4) 0.0219(5) Uani 1 1 d . .
H2 H 0.9475 0.1781 0.8449 0.026 Uiso 1 1 calc R U
C9 C 0.79542(17) 0.15790(15) 0.8360(4) 0.0221(5) Uani 1 1 d . .
H1 H 0.7949 0.1796 0.9823 0.026 Uiso 1 1 calc R U
C10 C 0.70571(16) 0.12673(15) 0.6980(4) 0.0198(5) Uani 1 1 d . .
C11 C 0.60572(17) 0.12970(16) 0.7746(4) 0.0230(5) Uani 1 1 d . .
C12 C 0.71094(18) 0.09363(16) 0.4874(4) 0.0248(5) Uani 1 1 d . .
H3 H 0.6494 0.0714 0.3953 0.030 Uiso 1 1 calc R U
C13 C 1.32301(18) 0.16170(16) 0.3256(4) 0.0281(6) Uani 1 1 d . .
H5 H 1.3840 0.1891 0.4083 0.034 Uiso 1 1 calc R U
C14 C 1.23314(17) 0.16196(15) 0.4065(4) 0.0244(5) Uani 1 1 d . .
H6 H 1.2322 0.1898 0.5468 0.029 Uiso 1 1 calc R U

loop_
_atom_site_aniso_label
_atom_site_aniso_U_11
_atom_site_aniso_U_22
_atom_site_aniso_U_33
_atom_site_aniso_U_23
_atom_site_aniso_U_13
_atom_site_aniso_U_12
F1 0.0361(8) 0.0391(9) 0.0729(12) 0.0021(8) 0.0365(8) 0.0009(7)
F2 0.0374(8) 0.0321(8) 0.0567(11) 0.0080(7) 0.0230(7) 0.0127(6)
F3 0.0270(8) 0.0532(10) 0.0455(10) -0.0183(7) 0.0124(7) -0.0126(7)
F4 0.0290(8) 0.0691(11) 0.0225(8) 0.0127(7) 0.0117(6) 0.0091(7)
N1 0.0280(11) 0.0293(11) 0.0234(12) -0.0024(8) 0.0111(9) -0.0008(8)
C1 0.0246(12) 0.0216(12) 0.0430(16) 0.0056(11) 0.0184(11) 0.0035(9)
C2 0.0386(14) 0.0198(12) 0.0275(14) -0.0005(10) 0.0157(11) 0.0039(10)
C3 0.0245(11) 0.0188(11) 0.0258(13) 0.0000(9) 0.0035(10) -0.0004(9)
C4 0.0240(11) 0.0146(10) 0.0258(13) 0.0035(9) 0.0074(10) 0.0022(8)
C5 0.0288(12) 0.0169(11) 0.0280(14) 0.0006(9) 0.0075(10) 0.0009(9)
C6 0.0290(13) 0.0177(11) 0.0281(14) 0.0010(9) 0.0085(10) 0.0002(9)
C7 0.0243(12) 0.0154(10) 0.0259(13) 0.0029(9) 0.0097(10) 0.0015(9)
C8 0.0229(11) 0.0185(11) 0.0239(13) 0.0009(9) 0.0038(10) -0.0018(9)
C9 0.0279(12) 0.0198(11) 0.0190(13) -0.0009(9) 0.0057(10) 0.0005(9)
C10 0.0235(11) 0.0171(11) 0.0197(12) 0.0037(9) 0.0063(9) 0.0022(9)
C11 0.0253(12) 0.0232(11) 0.0207(13) 0.0004(10) 0.0047(10) 0.0012(10)
C12 0.0232(12) 0.0300(13) 0.0212(13) -0.0017(10) 0.0046(10) -0.0011(9)
C13 0.0240(12) 0.0232(12) 0.0363(15) 0.0039(11) 0.0039(11) -0.0030(9)
C14 0.0304(13) 0.0211(11) 0.0221(13) 0.0022(9) 0.0062(10) -0.0003(9)

loop_
_atom_type_symbol
_atom_type_description
_atom_type_scat_dispersion_real
_atom_type_scat_dispersion_imag
_atom_type_scat_source
C C 0.0033 0.0016 'International Tables Vol C Tables 4.2.6.8 and 6.1.1.4'
H H 0.0000 0.0000 'International Tables Vol C Tables 4.2.6.8 and 6.1.1.4'
N N 0.0061 0.0033 'International Tables Vol C Tables 4.2.6.8 and 6.1.1.4'
F F 0.0171 0.0103 'International Tables Vol C Tables 4.2.6.8 and 6.1.1.4'

loop_
_geom_angle_atom_site_label_1
_geom_angle_atom_site_label_2
_geom_angle_atom_site_label_3
_geom_angle
C12 N1 C7 117.1(2)
F1 C1 C2 118.7(2)
F1 C1 C13 118.5(2)
C2 C1 C13 122.9(2)
C1 C2 C3 118.3(2)
C1 C2 H4 120.9
C3 C2 H4 120.9
C2 C3 C4 120.8(2)
C2 C3 H7 119.6
C4 C3 H7 119.6
C3 C4 C14 119.0(2)
C3 C4 C5 121.2(2)
C14 C4 C5 119.7(2)
C6 C5 C4 179.7(3)
C5 C6 C7 178.9(2)
N1 C7 C8 122.6(2)
N1 C7 C6 116.3(2)
C8 C7 C6 121.1(2)
C9 C8 C7 119.4(2)
C9 C8 H2 120.3
C7 C8 H2 120.3
C8 C9 C10 118.3(2)
C8 C9 H1 120.9
C10 C9 H1 120.9
C12 C10 C9 118.6(2)
C12 C10 C11 120.9(2)
C9 C10 C11 120.4(2)
F3 C11 F4 106.96(18)
F3 C11 F2 106.28(18)
F4 C11 F2 106.41(18)
F3 C11 C10 112.37(18)
F4 C11 C10 112.41(18)
F2 C11 C10 111.98(18)
N1 C12 C10 124.0(2)
N1 C12 H3 118.0
C10 C12 H3 118.0
C1 C13 C14 118.2(2)
C1 C13 H5 120.9
C14 C13 H5 120.9
C13 C14 C4 120.7(2)
C13 C14 H6 119.6
C4 C14 H6 119.6

loop_
_geom_bond_atom_site_label_1
_geom_bond_atom_site_label_2
_geom_bond_distance
F1 C1 1.352(3)
F2 C11 1.336(3)
F3 C11 1.332(3)
F4 C11 1.333(3)
N1 C12 1.328(3)
N1 C7 1.349(3)
C1 C2 1.375(3)
C1 C13 1.379(4)
C2 C3 1.379(3)
C2 H4 0.9500
C3 C4 1.393(3)
C3 H7 0.9500
C4 C14 1.396(3)
C4 C5 1.436(3)
C5 C6 1.197(3)
C6 C7 1.438(3)
C7 C8 1.398(3)
C8 C9 1.376(3)
C8 H2 0.9500
C9 C10 1.390(3)
C9 H1 0.9500
C10 C12 1.389(3)
C10 C11 1.494(3)
C12 H3 0.9500
C13 C14 1.380(3)
C13 H5 0.9500
C14 H6 0.9500
